data_9017880
loop_
_publ_author_name
'Yang, H.'
'Gibbs, R. B.'
'Schwenk, C.'
'Xie, X.'
'Gu, X.'
'Downs, R. T.'
'Evans, S. H.'

_publ_section_title
;
 Liudongshengite, Zn4Cr2(OH)12(CO3)*3H2O, a new mineral of the hydrotalcite supergroup,
 from the 79 mine, Gila County, Arizona, USA
;
_journal_name_full 'The Canadian Mineralogist'
_journal_page_first 763
_journal_page_last 769
_journal_volume 59
_journal_year 2021
_chemical_compound_source '79 mine, Gila County, Arizona, USA'
_chemical_formula_sum 'C0.216 H2.996 Cr0.43 Mg0.028 O3.146 Zn0.542'
_chemical_name_mineral Liudongshengite
_space_group_IT_number 166
_space_group_name_Hall '-R 3 2"'
_space_group_name_H-M_alt 'R -3 m :H'
_symmetry_space_group_name_H-M 'R -3 m :H'
_cell_angle_alpha 90
_cell_angle_beta 90
_cell_angle_gamma 120
_cell_formula_units_Z 3
_cell_length_a 3.1111
_cell_length_b 3.1111
_cell_length_c 22.6816
_cell_volume 190.122
_database_code_amcsd 0020970
_exptl_crystal_density_diffrn 2.998
_cod_data_source_file inputs/fixed/split/07448.cif
_cod_data_source_block 07448
_cod_original_sg_symbol_H-M 'R -3 m'
_cod_original_formula_sum '(Zn.542 Cr.43 Mg.028) C.216 O3.146 H2.996'
_cod_database_code 9017880

loop_
_space_group_symop_operation_xyz
x,y,z
2/3+x,1/3+y,1/3+z
1/3+x,2/3+y,2/3+z
x,x-y,z
2/3+x,1/3+x-y,1/3+z
1/3+x,2/3+x-y,2/3+z
y,x,-z
2/3+y,1/3+x,1/3-z
1/3+y,2/3+x,2/3-z
-x+y,y,z
2/3-x+y,1/3+y,1/3+z
1/3-x+y,2/3+y,2/3+z
-x,-x+y,-z
2/3-x,1/3-x+y,1/3-z
1/3-x,2/3-x+y,2/3-z
-y,-x,z
2/3-y,1/3-x,1/3+z
1/3-y,2/3-x,2/3+z
x-y,-y,-z
2/3+x-y,1/3-y,1/3-z
1/3+x-y,2/3-y,2/3-z
y,-x+y,-z
2/3+y,1/3-x+y,1/3-z
1/3+y,2/3-x+y,2/3-z
-x+y,-x,z
2/3-x+y,1/3-x,1/3+z
1/3-x+y,2/3-x,2/3+z
-x,-y,-z
2/3-x,1/3-y,1/3-z
1/3-x,2/3-y,2/3-z
-y,x-y,z
2/3-y,1/3+x-y,1/3+z
1/3-y,2/3+x-y,2/3+z
x-y,x,-z
2/3+x-y,1/3+x,1/3-z
1/3+x-y,2/3+x,2/3-z

loop_
_atom_site_aniso_label
_atom_site_aniso_U_11
_atom_site_aniso_U_22
_atom_site_aniso_U_33
_atom_site_aniso_U_12
_atom_site_aniso_U_13
_atom_site_aniso_U_23
Zn 0.00927 0.00927 0.02759 0.00464 0.00000 0.00000
Cr 0.00927 0.00927 0.02759 0.00464 0.00000 0.00000
Mg 0.00927 0.00927 0.02759 0.00464 0.00000 0.00000
O1 0.02004 0.02004 0.02045 0.01002 0.00000 0.00000

loop_
_atom_site_label
_atom_site_fract_x
_atom_site_fract_y
_atom_site_fract_z
_atom_site_occupancy
_atom_site_U_iso_or_equiv
_atom_site_type_symbol
_atom_site_attached_hydrogens
Zn 0.00000 0.00000 0.00000 0.54200 0.01538 Zn 0
Cr 0.00000 0.00000 0.00000 0.43000 0.01538 Cr 0
Mg 0.00000 0.00000 0.00000 0.02800 0.01538 Mg 0
C 0.33333 0.66667 0.50228 0.10800 0.06630 C 0
O1 0.00000 0.00000 0.37790 1.00000 0.02018 O 0
H1 0.00000 0.00000 0.41069 1.00000 0.06821 H 0
O2 0.10833 0.89167 0.50058 0.10800 0.04423 O 0
Wat2 0.10833 0.89167 0.50058 0.08300 0.04423 O 2

loop_
_cod_changelog_entry_id
_cod_changelog_entry_author
_cod_changelog_entry_date
_cod_changelog_entry_text
1
;cod-tools version 3.8.0
Id: cif_guess_AMCSD_atom_types 9574 2023-05-10 09:00:05Z saulius
;
2023-05-10T18:58:50+03:00
;Derived atom types and hydrogen counts
from atom names that follow the AMCSD naming convention
(Wat == water, O-H == hydroxyl).
;

loop_
_cod_related_entry_id
_cod_related_entry_database
_cod_related_entry_code
1 AMCSD 0020970
